data_7214506
loop_
_publ_author_name
'Jones, Andrew O. F.'
'Leech, Charlotte K.'
'McIntyre, Garry J.'
'Wilson, Chick C.'
'Thomas, Lynne H.'

_publ_section_title
;
 Engineering short, strong hydrogen bonds in urea di-carboxylic acid
 complexes
;
_journal_issue 35
_journal_name_full CrystEngComm
_journal_page_first 8177
_journal_paper_doi 10.1039/C4CE00587B
_journal_volume 16
_journal_year 2014
_chemical_formula_sum 'C3 H6 N2 O3'
_chemical_formula_weight 118.09
_chemical_name_systematic
;
 ?
;
_space_group_IT_number 14
_symmetry_cell_setting monoclinic
_symmetry_space_group_name_Hall '-P 2ybc'
_symmetry_space_group_name_H-M 'P 1 21/c 1'
_atom_sites_solution_hydrogens difmap
_audit_creation_date 2014-03-19T19:24:18-00:00
_audit_creation_method 'WinGX routine CIF_UPDATE'
_cell_angle_alpha 90
_cell_angle_beta 97.03(3)
_cell_angle_gamma 90
_cell_formula_units_Z 4
_cell_length_a 5.7976(10)
_cell_length_b 7.5666(10)
_cell_length_c 12.351(3)
_cell_measurement_temperature 30(2)
_cell_volume 537.74(18)
_computing_structure_refinement 'SHELXL-2013 (Sheldrick, 2013)'
_diffrn_ambient_temperature 30(2)
_diffrn_measured_fraction_theta_full 0.815
_diffrn_measured_fraction_theta_max 0.209
_diffrn_measurement_device_type SXD
_diffrn_measurement_method 'time-of-flight LAUE diffraction'
_diffrn_radiation_source 'ISIS spallation source'
_diffrn_radiation_type neutron
_diffrn_radiation_wavelength 0.7-6.9
_diffrn_reflns_Laue_measured_fraction_full 0.815
_diffrn_reflns_Laue_measured_fraction_max 0.209
_diffrn_reflns_limit_h_max 5
_diffrn_reflns_limit_h_min -11
_diffrn_reflns_limit_k_max 15
_diffrn_reflns_limit_k_min -18
_diffrn_reflns_limit_l_max 33
_diffrn_reflns_limit_l_min -33
_diffrn_reflns_number 5451
_diffrn_reflns_point_group_measured_fraction_full 0.815
_diffrn_reflns_point_group_measured_fraction_max 0.209
_diffrn_reflns_theta_full 25.242
_diffrn_reflns_theta_max 81.536
_diffrn_reflns_theta_min 8.787
_exptl_absorpt_coefficient_mu 0.155
_exptl_absorpt_correction_type gaussian
_exptl_absorpt_process_details 'SXD2001 (Gutmann, 2001)'
_exptl_crystal_colour Colourless
_exptl_crystal_density_diffrn 1.459
_exptl_crystal_description Prism
_exptl_crystal_F_000 135
_exptl_crystal_size_max 5
_exptl_crystal_size_mid 1
_exptl_crystal_size_min 1
_refine_diff_density_max 1.725
_refine_diff_density_min -1.499
_refine_diff_density_rms 0.382
_refine_ls_extinction_coef 0.0104(5)
_refine_ls_extinction_method SHELXL
_refine_ls_goodness_of_fit_ref 1.126
_refine_ls_hydrogen_treatment refall
_refine_ls_matrix_type full
_refine_ls_number_parameters 204
_refine_ls_number_reflns 5451
_refine_ls_number_restraints 0
_refine_ls_restrained_S_all 1.126
_refine_ls_R_factor_all 0.0501
_refine_ls_R_factor_gt 0.0501
_refine_ls_shift/su_max 0.001
_refine_ls_shift/su_mean 0
_refine_ls_structure_factor_coef Fsqd
_refine_ls_weighting_details 'w=1/[\s^2^(Fo^2^)+(0.0582P)^2^+8.7832P] where P=(Fo^2^+2Fc^2^)/3'
_refine_ls_weighting_scheme calc
_refine_ls_wR_factor_ref 0.1268
_reflns_number_gt 5451
_reflns_number_total 5451
_reflns_threshold_expression 'I > 2\s(I)'
_cod_data_source_file c4ce00587b2.cif
_cod_data_source_block ufa_30k_neutron
_cod_depositor_comments 'Adding full bibliography for 7214477--7214509.cif.'
_cod_original_cell_volume 537.72(18)
_cod_original_sg_symbol_H-M 'P 21/c'
_cod_database_code 7214506

loop_
_symmetry_equiv_pos_as_xyz
'x, y, z'
'-x, y+1/2, -z+1/2'
'-x, -y, -z'
'x, -y-1/2, z-1/2'

loop_
_atom_site_label
_atom_site_fract_x
_atom_site_fract_y
_atom_site_fract_z
_atom_site_U_iso_or_equiv
_atom_site_adp_type
_atom_site_calc_flag
_atom_site_occupancy
_atom_site_type_symbol
O1 0.5579(3) 0.19488(16) 0.95985(8) 0.0063(2) Uani d 1 O
O2 0.7629(3) 0.16814(17) 1.12541(8) 0.0071(2) Uani d 1 O
C1 0.7347(2) 0.13823(13) 1.02667(6) 0.00431(19) Uani d 1 C
C2 0.9019(3) 0.03023(13) 0.97222(7) 0.0059(2) Uani d 1 C
O3 0.2657(3) 0.38912(16) 1.03379(8) 0.0071(2) Uani d 1 O
N1 0.4219(2) 0.39831(11) 1.21209(5) 0.01012(19) Uani d 1 N
N2 1.07731(19) -0.04227(10) 0.65357(5) 0.00779(17) Uani d 1 N
C3 0.2557(2) 0.44170(13) 1.13067(6) 0.0051(2) Uani d 1 C
H1 0.4442(6) 0.2779(4) 0.99965(19) 0.0178(5) Uani d 1 H
H6 0.9498(7) -0.0691(4) 0.5916(2) 0.0209(6) Uani d 1 H
H2 0.8587(8) 0.0023(5) 0.88564(19) 0.0255(7) Uani d 1 H
H5 0.9234(7) 0.0921(4) 1.2705(2) 0.0221(6) Uani d 1 H
H4 0.4069(8) 0.0687(5) 0.79010(19) 0.0266(8) Uani d 1 H
H3 0.5538(7) 0.3199(4) 1.1938(2) 0.0241(7) Uani d 1 H

loop_
_atom_site_aniso_label
_atom_site_aniso_U_11
_atom_site_aniso_U_22
_atom_site_aniso_U_33
_atom_site_aniso_U_12
_atom_site_aniso_U_13
_atom_site_aniso_U_23
O1 0.0068(7) 0.0078(4) 0.0042(3) 0.0022(4) 0.0000(3) -0.0006(2)
O2 0.0075(7) 0.0100(4) 0.0036(3) 0.0030(4) 0.0006(3) -0.0004(2)
C1 0.0045(6) 0.0048(3) 0.0036(2) 0.0005(3) 0.0003(3) 0.00017(19)
C2 0.0058(6) 0.0071(4) 0.0045(2) 0.0016(3) 0.0000(3) -0.0002(2)
O3 0.0085(7) 0.0087(4) 0.0040(3) 0.0027(4) 0.0000(3) -0.0017(2)
N1 0.0112(5) 0.0139(3) 0.00467(18) 0.0058(3) -0.0015(3) -0.00162(18)
N2 0.0065(5) 0.0104(3) 0.0063(2) -0.0023(3) -0.0001(2) 0.00229(17)
C3 0.0059(6) 0.0056(3) 0.0037(2) 0.0010(3) 0.0001(3) -0.0009(2)
H1 0.0177(15) 0.0196(10) 0.0156(7) 0.0027(10) -0.0001(8) -0.0002(7)
H6 0.0166(17) 0.0283(13) 0.0166(8) -0.0076(12) -0.0029(10) 0.0017(8)
H2 0.0244(19) 0.0398(16) 0.0114(7) 0.0100(14) -0.0021(10) -0.0064(8)
H5 0.0238(18) 0.0282(13) 0.0141(7) -0.0077(12) 0.0018(10) 0.0074(7)
H4 0.029(2) 0.0397(16) 0.0109(7) -0.0084(15) 0.0005(10) 0.0063(8)
H3 0.021(2) 0.0299(14) 0.0207(9) 0.0126(13) -0.0005(11) -0.0031(9)

loop_
_atom_type_symbol
_atom_type_description
_atom_type_scat_dispersion_real
_atom_type_scat_dispersion_imag
_atom_type_scat_source
C C 0 0 'International Tables Vol C Tables 4.2.6.8 and 6.1.1.4'
H H 0 0 'International Tables Vol C Tables 4.2.6.8 and 6.1.1.4'
N N 0 0 'International Tables Vol C Tables 4.2.6.8 and 6.1.1.4'
O O 0 0 'International Tables Vol C Tables 4.2.6.8 and 6.1.1.4'

loop_
_geom_angle_atom_site_label_1
_geom_angle_atom_site_label_2
_geom_angle_atom_site_label_3
_geom_angle
_geom_angle_site_symmetry_1
_geom_angle_site_symmetry_3
O2 C1 O1 124.29(14) . .
O2 C1 C2 122.24(12) . .
O1 C1 C2 113.47(9) . .
C2 C2 C1 121.08(10) 3_757 .
O3 C3 N2 120.13(11) . 4_466
O3 C3 N1 121.13(13) . .
N2 C3 N1 118.74(8) 4_466 .

loop_
_geom_bond_atom_site_label_1
_geom_bond_atom_site_label_2
_geom_bond_site_symmetry_2
_geom_bond_distance
O1 C1 . 1.3073(17)
O2 C1 . 1.2313(13)
C1 C2 . 1.4896(18)
C2 C2 3_757 1.335(2)
O3 C3 . 1.2691(14)
N1 C3 . 1.3453(13)
N2 C3 4_665 1.3418(16)
C3 N2 4_466 1.3418(16)

loop_
_geom_hbond_atom_site_label_D
_geom_hbond_atom_site_label_H
_geom_hbond_atom_site_label_A
_geom_hbond_distance_DH
_geom_hbond_distance_HA
_geom_hbond_distance_DA
_geom_hbond_angle_DHA
_geom_hbond_site_symmetry_A
O1 H1 O3 1.072(4) 1.437(4) 2.498(2) 169.4(2) .
N1 H3 O2 1.015(4) 1.937(4) 2.9337(19) 166.5(2) .
N2 H6 O3 1.018(3) 1.893(3) 2.9072(17) 174.1(3) 2_646
